data_4082436
loop_
_publ_author_name
'Bravo, Maritza J.'
'Favier, Isabelle'
'Saffon, Nathalie'
'Ceder, Rosa M.'
'Muller, Guillermo'
'G\'omez, Montserrat'
'Rocamora, Merc\`e'

_publ_section_title
;
 Efficient Palladium Catalysts Containing Original Imidazolium-Tagged
 Chiral Diamidophosphite Ligands for Asymmetric Allylic Substitutions in
 Neat Ionic Liquid
;
_journal_issue 3
_journal_name_full Organometallics
_journal_page_first 771
_journal_paper_doi 10.1021/om4011577
_journal_volume 33
_journal_year 2014
_chemical_absolute_configuration ad
_chemical_formula_sum 'C22 H20 O2 S'
_chemical_formula_weight 348.44
_chemical_name_systematic
; 
 ? 
;
_space_group_IT_number 4
_symmetry_cell_setting monoclinic
_symmetry_space_group_name_Hall 'P 2yb'
_symmetry_space_group_name_H-M 'P 1 21 1'
_atom_sites_solution_hydrogens geom
_atom_sites_solution_primary direct
_atom_sites_solution_secondary difmap
_audit_creation_method SHELXL-97
_cell_angle_alpha 90.00
_cell_angle_beta 103.049(3)
_cell_angle_gamma 90.00
_cell_formula_units_Z 4
_cell_length_a 17.3629(9)
_cell_length_b 5.6268(2)
_cell_length_c 19.2921(8)
_cell_measurement_reflns_used 5489
_cell_measurement_temperature 193(2)
_cell_measurement_theta_max 28.32
_cell_measurement_theta_min 2.71
_cell_volume 1836.12(14)
_computing_cell_refinement 'Bruker SMART'
_computing_data_collection 'Bruker SMART'
_computing_data_reduction 'Bruker SAINT'
_computing_molecular_graphics 'Bruker SHELXTL'
_computing_publication_material 'Bruker SHELXTL'
_computing_structure_refinement 'SHELXL-97 (Sheldrick, 2008)'
_computing_structure_solution 'SHELXS-97 (Sheldrick, 2008)'
_diffrn_ambient_temperature 193(2)
_diffrn_measured_fraction_theta_full 0.988
_diffrn_measured_fraction_theta_max 0.988
_diffrn_measurement_device_type 'CCD area detector'
_diffrn_measurement_method 'phi and omega scans'
_diffrn_radiation_monochromator graphite
_diffrn_radiation_source 'fine-focus sealed tube'
_diffrn_radiation_type MoK\a
_diffrn_radiation_wavelength 0.71073
_diffrn_reflns_av_R_equivalents 0.0624
_diffrn_reflns_av_sigmaI/netI 0.0853
_diffrn_reflns_limit_h_max 22
_diffrn_reflns_limit_h_min -16
_diffrn_reflns_limit_k_max 7
_diffrn_reflns_limit_k_min -7
_diffrn_reflns_limit_l_max 25
_diffrn_reflns_limit_l_min -25
_diffrn_reflns_number 24114
_diffrn_reflns_theta_full 27.48
_diffrn_reflns_theta_max 27.48
_diffrn_reflns_theta_min 5.10
_exptl_absorpt_coefficient_mu 0.188
_exptl_absorpt_correction_T_max 0.9851
_exptl_absorpt_correction_T_min 0.9545
_exptl_absorpt_correction_type multi-scan
_exptl_absorpt_process_details 'SADABS (Bruker-AXS)'
_exptl_crystal_colour colourless
_exptl_crystal_density_diffrn 1.260
_exptl_crystal_density_method 'not measured'
_exptl_crystal_description needle
_exptl_crystal_F_000 736
_exptl_crystal_size_max 0.25
_exptl_crystal_size_mid 0.10
_exptl_crystal_size_min 0.08
_refine_diff_density_max 0.300
_refine_diff_density_min -0.297
_refine_diff_density_rms 0.050
_refine_ls_abs_structure_details 'Flack H D (1983), Acta Cryst. A39, 876-881'
_refine_ls_abs_structure_Flack -0.02(6)
_refine_ls_extinction_method none
_refine_ls_goodness_of_fit_ref 1.046
_refine_ls_hydrogen_treatment constr
_refine_ls_matrix_type full
_refine_ls_number_parameters 453
_refine_ls_number_reflns 8121
_refine_ls_number_restraints 1
_refine_ls_restrained_S_all 1.046
_refine_ls_R_factor_all 0.0864
_refine_ls_R_factor_gt 0.0558
_refine_ls_shift/su_max 0.001
_refine_ls_shift/su_mean 0.000
_refine_ls_structure_factor_coef Fsqd
_refine_ls_weighting_details 'calc w=1/[\s^2^(Fo^2^)+(0.0434P)^2^+0.0933P] where P=(Fo^2^+2Fc^2^)/3'
_refine_ls_weighting_scheme calc
_refine_ls_wR_factor_gt 0.0999
_refine_ls_wR_factor_ref 0.1103
_reflns_number_gt 5973
_reflns_number_total 8121
_reflns_threshold_expression >2sigma(I)
_cod_data_source_file om4011577_si_002.cif
_cod_data_source_block compound-SS
_cod_depositor_comments
;
The following automatic conversions were performed:

'_symmetry_cell_setting' value 'Monoclinic' changed to 'monoclinic'
according to
/usr/data/users/saulius/automatic-downloads/current/ACS/lib/dictionaries/cif_core.dic
dictionary named 'cif_core.dic' version 2.4.2 from 2011-04-26.

Automatic conversion script
Id: cif_fix_values 2281 2013-09-26 08:29:07Z andrius 
;
_cod_original_sg_symbol_H-M P2(1)
_cod_database_code 4082436

loop_
_symmetry_equiv_pos_as_xyz
'x, y, z'
'-x, y+1/2, -z'

loop_
_atom_site_label
_atom_site_type_symbol
_atom_site_fract_x
_atom_site_fract_y
_atom_site_fract_z
_atom_site_U_iso_or_equiv
_atom_site_adp_type
_atom_site_occupancy
_atom_site_symmetry_multiplicity
_atom_site_calc_flag
_atom_site_refinement_flags
S1 S 0.36011(4) 0.79096(13) 0.58919(4) 0.02763(17) Uani 1 1 d .
O1 O 0.42293(11) 0.8998(4) 0.64089(10) 0.0370(5) Uani 1 1 d .
O2 O 0.34462(12) 0.5408(4) 0.59479(10) 0.0384(5) Uani 1 1 d .
C1 C 0.26932(15) 0.9497(5) 0.59036(14) 0.0259(6) Uani 1 1 d .
H1 H 0.2757 1.1174 0.5755 0.031 Uiso 1 1 calc R
C2 C 0.20087(15) 0.8436(5) 0.53841(14) 0.0265(6) Uani 1 1 d .
H2 H 0.1918 0.6777 0.5414 0.032 Uiso 1 1 calc R
C3 C 0.15219(15) 0.9662(5) 0.48863(14) 0.0282(6) Uani 1 1 d .
H3 H 0.1658 1.1279 0.4838 0.034 Uiso 1 1 calc R
C4 C 0.07980(16) 0.8833(5) 0.44011(14) 0.0278(7) Uani 1 1 d .
C5 C 0.04357(17) 1.0283(6) 0.38293(15) 0.0341(7) Uani 1 1 d .
H5 H 0.0666 1.1772 0.3763 0.041 Uiso 1 1 calc R
C6 C -0.02508(17) 0.9582(6) 0.33613(17) 0.0404(8) Uani 1 1 d .
H6 H -0.0485 1.0589 0.2976 0.048 Uiso 1 1 calc R
C7 C -0.06000(17) 0.7427(6) 0.34484(17) 0.0396(8) Uani 1 1 d .
H7 H -0.1070 0.6940 0.3123 0.047 Uiso 1 1 calc R
C8 C -0.02580(17) 0.5998(6) 0.40121(16) 0.0375(7) Uani 1 1 d .
H8 H -0.0499 0.4526 0.4080 0.045 Uiso 1 1 calc R
C9 C 0.04316(17) 0.6679(6) 0.44807(15) 0.0331(7) Uani 1 1 d .
H9 H 0.0660 0.5660 0.4865 0.040 Uiso 1 1 calc R
C10 C 0.25961(15) 0.9538(5) 0.66674(14) 0.0236(6) Uani 1 1 d .
C11 C 0.22275(15) 0.7684(5) 0.69432(14) 0.0294(6) Uani 1 1 d .
H11 H 0.2032 0.6358 0.6651 0.035 Uiso 1 1 calc R
C12 C 0.21422(16) 0.7755(6) 0.76387(14) 0.0331(7) Uani 1 1 d .
H12 H 0.1892 0.6478 0.7823 0.040 Uiso 1 1 calc R
C13 C 0.24219(17) 0.9685(6) 0.80647(15) 0.0343(7) Uani 1 1 d .
H13 H 0.2362 0.9739 0.8542 0.041 Uiso 1 1 calc R
C14 C 0.27881(18) 1.1534(6) 0.77953(15) 0.0366(7) Uani 1 1 d .
H14 H 0.2980 1.2862 0.8088 0.044 Uiso 1 1 calc R
C15 C 0.28764(16) 1.1456(5) 0.70996(14) 0.0310(7) Uani 1 1 d .
H15 H 0.3131 1.2730 0.6918 0.037 Uiso 1 1 calc R
C16 C 0.37887(15) 0.8416(5) 0.50404(14) 0.0258(6) Uani 1 1 d .
C17 C 0.41653(15) 1.0489(5) 0.49086(14) 0.0286(6) Uani 1 1 d .
H17 H 0.4290 1.1689 0.5263 0.034 Uiso 1 1 calc R
C18 C 0.43562(16) 1.0787(5) 0.42568(14) 0.0308(6) Uani 1 1 d .
H18 H 0.4606 1.2215 0.4162 0.037 Uiso 1 1 calc R
C19 C 0.41891(16) 0.9027(5) 0.37348(15) 0.0312(7) Uani 1 1 d .
C20 C 0.38026(17) 0.6987(5) 0.38764(15) 0.0338(7) Uani 1 1 d .
H20 H 0.3675 0.5785 0.3523 0.041 Uiso 1 1 calc R
C21 C 0.36004(16) 0.6675(5) 0.45243(14) 0.0303(6) Uani 1 1 d .
H21 H 0.3334 0.5273 0.4614 0.036 Uiso 1 1 calc R
C22 C 0.4441(2) 0.9309(6) 0.30415(16) 0.0465(9) Uani 1 1 d .
H22A H 0.4069 0.8466 0.2664 0.070 Uiso 1 1 calc R
H22B H 0.4972 0.8644 0.3089 0.070 Uiso 1 1 calc R
H22C H 0.4447 1.0999 0.2921 0.070 Uiso 1 1 calc R
S2 S 0.27512(4) 0.56902(13) -0.00954(4) 0.03322(19) Uani 1 1 d .
O3 O 0.26479(12) 0.8101(4) 0.01152(12) 0.0463(6) Uani 1 1 d .
O4 O 0.27652(12) 0.5215(4) -0.08241(10) 0.0467(6) Uani 1 1 d .
C23 C 0.19666(17) 0.3895(5) 0.01264(14) 0.0293(7) Uani 1 1 d .
H23 H 0.2109 0.2182 0.0097 0.035 Uiso 1 1 calc R
C24 C 0.19110(17) 0.4413(5) 0.08697(15) 0.0324(7) Uani 1 1 d .
H24 H 0.1689 0.5895 0.0958 0.039 Uiso 1 1 calc R
C25 C 0.21461(16) 0.2975(6) 0.14144(14) 0.0325(7) Uani 1 1 d .
H25 H 0.2379 0.1511 0.1326 0.039 Uiso 1 1 calc R
C26 C 0.20781(16) 0.3441(5) 0.21523(15) 0.0303(7) Uani 1 1 d .
C27 C 0.17098(19) 0.5443(6) 0.23358(16) 0.0436(8) Uani 1 1 d .
H27 H 0.1502 0.6586 0.1980 0.052 Uiso 1 1 calc R
C28 C 0.16368(19) 0.5820(6) 0.30243(16) 0.0449(8) Uani 1 1 d .
H28 H 0.1376 0.7203 0.3138 0.054 Uiso 1 1 calc R
C29 C 0.19406(17) 0.4195(6) 0.35464(16) 0.0387(8) Uani 1 1 d .
H29 H 0.1895 0.4458 0.4022 0.046 Uiso 1 1 calc R
C30 C 0.23105(18) 0.2192(6) 0.33779(16) 0.0409(8) Uani 1 1 d .
H30 H 0.2521 0.1067 0.3738 0.049 Uiso 1 1 calc R
C31 C 0.23794(17) 0.1795(6) 0.26827(15) 0.0361(7) Uani 1 1 d .
H31 H 0.2633 0.0398 0.2570 0.043 Uiso 1 1 calc R
C32 C 0.12129(17) 0.4370(5) -0.04313(16) 0.0324(7) Uani 1 1 d .
C33 C 0.09773(18) 0.2760(6) -0.09793(16) 0.0423(8) Uani 1 1 d .
H33 H 0.1284 0.1372 -0.0996 0.051 Uiso 1 1 calc R
C34 C 0.0298(2) 0.3146(7) -0.15058(18) 0.0552(10) Uani 1 1 d .
H34 H 0.0140 0.2019 -0.1877 0.066 Uiso 1 1 calc R
C35 C -0.0144(2) 0.5158(7) -0.1489(2) 0.0562(10) Uani 1 1 d .
H35 H -0.0606 0.5437 -0.1851 0.067 Uiso 1 1 calc R
C36 C 0.0084(2) 0.6765(7) -0.0946(2) 0.0577(10) Uani 1 1 d .
H36 H -0.0227 0.8147 -0.0933 0.069 Uiso 1 1 calc R
C37 C 0.07612(19) 0.6403(6) -0.04152(17) 0.0437(8) Uani 1 1 d .
H37 H 0.0915 0.7534 -0.0044 0.052 Uiso 1 1 calc R
C38 C 0.36235(16) 0.4540(5) 0.04450(15) 0.0307(7) Uani 1 1 d .
C39 C 0.39616(18) 0.5572(6) 0.10951(16) 0.0416(7) Uani 1 1 d .
H39 H 0.3738 0.6965 0.1247 0.050 Uiso 1 1 calc R
C40 C 0.46329(19) 0.4541(6) 0.15222(17) 0.0432(8) Uani 1 1 d .
H40 H 0.4862 0.5237 0.1970 0.052 Uiso 1 1 calc R
C41 C 0.49732(16) 0.2528(6) 0.13090(16) 0.0363(7) Uani 1 1 d .
C42 C 0.46306(18) 0.1566(6) 0.06541(17) 0.0437(8) Uani 1 1 d .
H42 H 0.4864 0.0205 0.0494 0.052 Uiso 1 1 calc R
C43 C 0.39566(17) 0.2530(6) 0.02245(16) 0.0387(8) Uani 1 1 d .
H43 H 0.3724 0.1814 -0.0219 0.046 Uiso 1 1 calc R
C44 C 0.56965(18) 0.1428(7) 0.17753(18) 0.0518(9) Uani 1 1 d .
H44A H 0.5590 -0.0243 0.1862 0.078 Uiso 1 1 calc R
H44B H 0.5832 0.2281 0.2230 0.078 Uiso 1 1 calc R
H44C H 0.6139 0.1529 0.1538 0.078 Uiso 1 1 calc R

loop_
_atom_site_aniso_label
_atom_site_aniso_U_11
_atom_site_aniso_U_22
_atom_site_aniso_U_33
_atom_site_aniso_U_23
_atom_site_aniso_U_13
_atom_site_aniso_U_12
S1 0.0249(4) 0.0324(4) 0.0266(4) 0.0042(3) 0.0081(3) 0.0042(3)
O1 0.0247(11) 0.0562(14) 0.0279(11) -0.0013(10) 0.0015(8) 0.0029(10)
O2 0.0457(13) 0.0304(12) 0.0436(12) 0.0094(10) 0.0199(10) 0.0086(10)
C1 0.0239(15) 0.0263(15) 0.0274(15) 0.0022(12) 0.0057(11) 0.0028(12)
C2 0.0237(15) 0.0280(16) 0.0283(15) -0.0033(12) 0.0068(12) -0.0006(12)
C3 0.0259(15) 0.0296(16) 0.0302(15) 0.0006(13) 0.0087(12) -0.0033(13)
C4 0.0227(15) 0.0349(16) 0.0272(15) -0.0038(13) 0.0085(12) 0.0007(13)
C5 0.0298(16) 0.0338(17) 0.0373(17) 0.0045(14) 0.0049(13) -0.0005(14)
C6 0.0302(18) 0.049(2) 0.0385(18) 0.0050(15) 0.0001(14) 0.0070(16)
C7 0.0251(16) 0.048(2) 0.0432(18) -0.0085(16) 0.0037(14) -0.0074(15)
C8 0.0323(17) 0.0376(19) 0.0446(18) -0.0056(15) 0.0132(14) -0.0087(14)
C9 0.0321(17) 0.0373(16) 0.0317(16) 0.0040(14) 0.0106(13) -0.0001(14)
C10 0.0204(14) 0.0274(15) 0.0223(14) 0.0023(12) 0.0035(11) 0.0021(12)
C11 0.0272(15) 0.0299(16) 0.0309(15) -0.0009(13) 0.0061(12) 0.0004(13)
C12 0.0295(15) 0.0383(17) 0.0324(16) 0.0118(15) 0.0091(12) 0.0001(15)
C13 0.0343(17) 0.0442(18) 0.0258(15) 0.0024(14) 0.0097(13) 0.0093(15)
C14 0.0412(18) 0.0376(18) 0.0312(16) -0.0080(14) 0.0083(14) -0.0018(15)
C15 0.0356(17) 0.0247(15) 0.0343(16) 0.0024(13) 0.0117(13) -0.0019(13)
C16 0.0193(14) 0.0309(16) 0.0271(14) 0.0008(12) 0.0053(11) -0.0008(12)
C17 0.0263(15) 0.0288(15) 0.0310(15) -0.0044(13) 0.0068(12) -0.0017(13)
C18 0.0259(15) 0.0298(15) 0.0370(16) 0.0022(14) 0.0079(12) -0.0042(14)
C19 0.0232(15) 0.0400(18) 0.0316(16) -0.0010(14) 0.0093(12) 0.0028(13)
C20 0.0392(18) 0.0338(17) 0.0287(16) -0.0075(13) 0.0086(13) -0.0034(14)
C21 0.0310(16) 0.0274(15) 0.0327(16) -0.0014(13) 0.0076(12) -0.0065(13)
C22 0.052(2) 0.060(2) 0.0320(17) 0.0012(17) 0.0197(15) -0.0028(18)
S2 0.0354(4) 0.0314(4) 0.0340(4) 0.0067(3) 0.0100(3) 0.0022(4)
O3 0.0454(13) 0.0280(12) 0.0646(15) 0.0045(12) 0.0108(11) 0.0043(11)
O4 0.0465(13) 0.0653(17) 0.0290(11) 0.0127(11) 0.0100(10) 0.0043(12)
C23 0.0315(16) 0.0244(15) 0.0324(16) 0.0029(12) 0.0084(12) 0.0050(12)
C24 0.0347(17) 0.0309(16) 0.0329(16) -0.0033(14) 0.0107(13) 0.0034(13)
C25 0.0329(16) 0.0295(15) 0.0356(16) -0.0024(15) 0.0085(12) 0.0031(14)
C26 0.0299(16) 0.0313(17) 0.0302(16) -0.0004(13) 0.0076(12) -0.0027(13)
C27 0.059(2) 0.0378(18) 0.0359(18) 0.0062(15) 0.0153(16) 0.0110(17)
C28 0.056(2) 0.0400(19) 0.0431(19) -0.0024(17) 0.0207(16) 0.0068(17)
C29 0.0332(17) 0.053(2) 0.0313(17) -0.0027(16) 0.0107(14) -0.0085(16)
C30 0.0381(18) 0.049(2) 0.0346(17) 0.0107(15) 0.0074(14) -0.0003(15)
C31 0.0344(17) 0.0380(17) 0.0371(17) 0.0018(15) 0.0104(14) 0.0032(15)
C32 0.0321(16) 0.0299(16) 0.0357(17) 0.0034(14) 0.0087(13) 0.0019(13)
C33 0.0374(18) 0.0444(19) 0.0453(18) -0.0056(17) 0.0100(15) 0.0031(17)
C34 0.048(2) 0.064(3) 0.047(2) -0.008(2) -0.0051(16) 0.002(2)
C35 0.037(2) 0.061(3) 0.062(2) 0.008(2) -0.0082(18) 0.0014(19)
C36 0.042(2) 0.045(2) 0.079(3) 0.007(2) 0.0012(19) 0.0130(18)
C37 0.0397(19) 0.0366(19) 0.051(2) -0.0029(16) 0.0031(16) 0.0036(15)
C38 0.0300(16) 0.0295(16) 0.0341(16) 0.0033(13) 0.0100(13) -0.0016(13)
C39 0.0422(19) 0.0378(17) 0.0436(18) -0.0092(16) 0.0068(15) 0.0044(16)
C40 0.0384(19) 0.051(2) 0.0380(18) -0.0125(16) 0.0035(15) 0.0006(17)
C41 0.0262(16) 0.0386(19) 0.0454(18) 0.0041(15) 0.0105(14) -0.0033(14)
C42 0.0348(18) 0.0424(19) 0.055(2) -0.0042(17) 0.0124(16) 0.0069(16)
C43 0.0354(17) 0.043(2) 0.0382(17) -0.0060(15) 0.0092(14) -0.0006(15)
C44 0.0330(19) 0.061(2) 0.061(2) 0.0074(19) 0.0085(16) 0.0042(17)

loop_
_atom_type_symbol
_atom_type_description
_atom_type_scat_dispersion_real
_atom_type_scat_dispersion_imag
_atom_type_scat_source
C C 0.0033 0.0016 'International Tables Vol C Tables 4.2.6.8 and 6.1.1.4'
H H 0.0000 0.0000 'International Tables Vol C Tables 4.2.6.8 and 6.1.1.4'
O O 0.0106 0.0060 'International Tables Vol C Tables 4.2.6.8 and 6.1.1.4'
S S 0.1246 0.1234 'International Tables Vol C Tables 4.2.6.8 and 6.1.1.4'

loop_
_geom_angle_atom_site_label_1
_geom_angle_atom_site_label_2
_geom_angle_atom_site_label_3
_geom_angle
O1 S1 O2 119.28(13)
O1 S1 C16 107.80(12)
O2 S1 C16 107.66(13)
O1 S1 C1 107.84(13)
O2 S1 C1 107.57(13)
C16 S1 C1 105.95(13)
C2 C1 C10 114.2(2)
C2 C1 S1 110.86(19)
C10 C1 S1 107.82(18)
C3 C2 C1 124.0(3)
C2 C3 C4 127.9(3)
C9 C4 C5 117.3(3)
C9 C4 C3 123.7(3)
C5 C4 C3 119.1(3)
C6 C5 C4 121.1(3)
C5 C6 C7 120.6(3)
C8 C7 C6 119.1(3)
C7 C8 C9 120.7(3)
C8 C9 C4 121.3(3)
C15 C10 C11 119.0(2)
C15 C10 C1 119.7(2)
C11 C10 C1 121.4(2)
C12 C11 C10 120.6(3)
C13 C12 C11 119.9(3)
C14 C13 C12 119.9(3)
C13 C14 C15 120.1(3)
C10 C15 C14 120.5(3)
C21 C16 C17 120.5(2)
C21 C16 S1 119.5(2)
C17 C16 S1 119.9(2)
C18 C17 C16 119.2(3)
C17 C18 C19 121.2(3)
C20 C19 C18 118.4(3)
C20 C19 C22 120.8(3)
C18 C19 C22 120.7(3)
C21 C20 C19 121.0(3)
C16 C21 C20 119.6(3)
O4 S2 O3 118.86(13)
O4 S2 C38 108.02(13)
O3 S2 C38 108.99(13)
O4 S2 C23 107.77(13)
O3 S2 C23 107.98(13)
C38 S2 C23 104.27(13)
C24 C23 C32 114.5(2)
C24 C23 S2 109.4(2)
C32 C23 S2 107.85(19)
C25 C24 C23 125.0(3)
C24 C25 C26 125.6(3)
C27 C26 C31 118.3(3)
C27 C26 C25 122.3(3)
C31 C26 C25 119.4(3)
C28 C27 C26 121.4(3)
C29 C28 C27 120.0(3)
C30 C29 C28 119.7(3)
C29 C30 C31 120.4(3)
C30 C31 C26 120.2(3)
C33 C32 C37 119.0(3)
C33 C32 C23 119.1(3)
C37 C32 C23 121.9(3)
C32 C33 C34 120.8(3)
C35 C34 C33 119.9(3)
C36 C35 C34 119.7(3)
C35 C36 C37 121.0(3)
C36 C37 C32 119.5(3)
C43 C38 C39 120.0(3)
C43 C38 S2 118.9(2)
C39 C38 S2 121.0(2)
C38 C39 C40 119.2(3)
C41 C40 C39 121.5(3)
C42 C41 C40 118.0(3)
C42 C41 C44 121.0(3)
C40 C41 C44 121.0(3)
C41 C42 C43 121.8(3)
C38 C43 C42 119.6(3)

loop_
_geom_bond_atom_site_label_1
_geom_bond_atom_site_label_2
_geom_bond_distance
S1 O1 1.438(2)
S1 O2 1.442(2)
S1 C16 1.768(3)
S1 C1 1.816(3)
C1 C2 1.495(4)
C1 C10 1.521(4)
C2 C3 1.322(4)
C3 C4 1.464(4)
C4 C9 1.393(4)
C4 C5 1.402(4)
C5 C6 1.380(4)
C6 C7 1.383(4)
C7 C8 1.375(4)
C8 C9 1.382(4)
C10 C15 1.383(4)
C10 C11 1.391(4)
C11 C12 1.383(4)
C12 C13 1.382(4)
C13 C14 1.381(4)
C14 C15 1.386(4)
C16 C21 1.382(4)
C16 C17 1.389(4)
C17 C18 1.381(4)
C18 C19 1.395(4)
C19 C20 1.388(4)
C19 C22 1.507(4)
C20 C21 1.384(4)
S2 O4 1.437(2)
S2 O3 1.439(2)
S2 C38 1.757(3)
S2 C23 1.823(3)
C23 C24 1.488(4)
C23 C32 1.518(4)
C24 C25 1.316(4)
C25 C26 1.478(4)
C26 C27 1.380(4)
C26 C31 1.392(4)
C27 C28 1.379(4)
C28 C29 1.374(4)
C29 C30 1.372(4)
C30 C31 1.391(4)
C32 C33 1.382(4)
C32 C37 1.391(4)
C33 C34 1.389(4)
C34 C35 1.372(5)
C35 C36 1.372(5)
C36 C37 1.390(4)
C38 C43 1.380(4)
C38 C39 1.387(4)
C39 C40 1.393(4)
C40 C41 1.383(4)
C41 C42 1.380(4)
C41 C44 1.503(4)
C42 C43 1.383(4)
